data_7050764
loop_
_publ_author_name
'Jian Fan'
'Wei-Yin Sun'
'Taka-aki Okamura'
'Jin Xie'
'Wen-Xia Tang'
'Norikazu Ueyama'

_publ_section_title
;
 First example of a dumbbell-like architecture containing M3L2 cages
 and terephthalate anions
;
_journal_issue 2
_journal_name_full 'New J. Chem.'
_journal_page_first 199
_journal_page_last 201
_journal_paper_doi 10.1039/b109141g
_journal_volume 26
_chemical_formula_moiety 'C42 H58 Ag3 N15 O14 '
_chemical_formula_sum 'C42 H58 Ag3 N15 O14'
_chemical_formula_weight 1320.64
_chemical_name_systematic '[Ag3(titmb)2][NO3]3\\times 5H2O (2)'
_space_group_IT_number 14
_symmetry_cell_setting monoclinic
_symmetry_Int_Tables_number 14
_symmetry_space_group_name_Hall '-P 2yn'
_symmetry_space_group_name_H-M 'P 1 21/n 1'
_atom_sites_solution_hydrogens geom
_atom_sites_solution_primary direct
_atom_sites_solution_secondary difmap
_audit_creation_date 'Wed Sep 12 17:50:33 2001'
_audit_creation_method SHELXL-97
_cell_angle_alpha 90.00
_cell_angle_beta 94.3500(10)
_cell_angle_gamma 90.00
_cell_formula_units_Z 4
_cell_length_a 14.6892(5)
_cell_length_b 21.5676(8)
_cell_length_c 16.0239(7)
_cell_measurement_reflns_used 42808
_cell_measurement_temperature 200
_cell_measurement_theta_max 27.5
_cell_measurement_theta_min 1.7
_cell_volume 5061.9(3)
_computing_structure_refinement 'SHELXL-97 (Sheldrick, 1997)'
_computing_structure_solution 'SIR92 (Altomare, 1994)'
_diffrn_ambient_temperature 200
_diffrn_detector_area_resol_mean 10.00
_diffrn_measured_fraction_theta_full 0.998
_diffrn_measured_fraction_theta_max 0.998
_diffrn_measurement_device_type 'Rigaku RAXIS-RAPID Imaging Plate'
_diffrn_measurement_method \w
_diffrn_radiation_monochromator graphite
_diffrn_radiation_source 'fine-focus sealed tube'
_diffrn_radiation_type MoK\a
_diffrn_radiation_wavelength 0.71073
_diffrn_reflns_av_R_equivalents 0.0428
_diffrn_reflns_av_sigmaI/netI 0.1153
_diffrn_reflns_limit_h_max 19
_diffrn_reflns_limit_h_min -19
_diffrn_reflns_limit_k_max 28
_diffrn_reflns_limit_k_min -27
_diffrn_reflns_limit_l_max 20
_diffrn_reflns_limit_l_min -20
_diffrn_reflns_number 22055
_diffrn_reflns_theta_full 27.48
_diffrn_reflns_theta_max 27.48
_diffrn_reflns_theta_min 1.59
_exptl_absorpt_coefficient_mu 1.229
_exptl_absorpt_correction_T_max 0.885
_exptl_absorpt_correction_T_min 0.633
_exptl_absorpt_correction_type multi-scan
_exptl_absorpt_process_details '(Higashi, 1995)'
_exptl_crystal_colour colorless
_exptl_crystal_density_diffrn 1.733
_exptl_crystal_density_method 'not measured'
_exptl_crystal_description needle
_exptl_crystal_F_000 2672
_exptl_crystal_size_max 0.400
_exptl_crystal_size_mid 0.100
_exptl_crystal_size_min 0.100
_refine_diff_density_max 1.443
_refine_diff_density_min -0.910
_refine_diff_density_rms 0.168
_refine_ls_extinction_method none
_refine_ls_goodness_of_fit_ref 1.059
_refine_ls_hydrogen_treatment mixed
_refine_ls_matrix_type full
_refine_ls_number_parameters 671
_refine_ls_number_reflns 11572
_refine_ls_number_restraints 0
_refine_ls_restrained_S_all 1.059
_refine_ls_R_factor_all 0.1077
_refine_ls_R_factor_gt 0.0742
_refine_ls_shift/su_max 0.001
_refine_ls_shift/su_mean 0.000
_refine_ls_structure_factor_coef Fsqd
_refine_ls_weighting_details 'calc w=1/[\s^2^(Fo^2^)+(0.0990P)^2^+31.1498P] where P=(Fo^2^+2Fc^2^)/3'
_refine_ls_weighting_scheme calc
_refine_ls_wR_factor_gt 0.2116
_refine_ls_wR_factor_ref 0.2238
_reflns_number_gt 7512
_reflns_number_total 11572
_reflns_threshold_expression >2sigma(I)
_cod_data_source_file b109141g.txt
_cod_data_source_block 2
_cod_depositor_comments
;
 Replacing the "&#x00A1;&#x00A4;" substring with the "\\times " substring in
 the _chemical_name_systematic data items value.

 Antanas Vaitkus,
 2017-03-29
;
_cod_database_code 7050764

loop_
_symmetry_equiv_pos_as_xyz
'x, y, z'
'-x+1/2, y+1/2, -z+1/2'
'-x, -y, -z'
'x-1/2, -y-1/2, z-1/2'

loop_
_atom_site_label
_atom_site_type_symbol
_atom_site_fract_x
_atom_site_fract_y
_atom_site_fract_z
_atom_site_U_iso_or_equiv
_atom_site_adp_type
_atom_site_occupancy
_atom_site_symmetry_multiplicity
_atom_site_calc_flag
_atom_site_refinement_flags
_atom_site_disorder_assembly
_atom_site_disorder_group
Ag1 Ag 0.23225(4) 0.11971(3) 0.76085(4) 0.03771(18) Uani 1 1 d . . .
Ag2 Ag 0.24757(4) 0.09463(3) 0.35460(5) 0.0427(2) Uani 1 1 d . . .
Ag3 Ag 0.24571(4) 0.36503(3) 0.52234(5) 0.0444(2) Uani 1 1 d . . .
O11 O 0.1603(12) 0.2490(6) 0.6918(7) 0.149(6) Uani 1 1 d . . .
O12 O 0.2046(7) 0.3380(4) 0.7400(5) 0.078(3) Uani 1 1 d . . .
O13 O 0.2877(9) 0.2847(7) 0.6640(7) 0.126(5) Uani 1 1 d . . .
O21 O 0.2166(10) 0.4753(5) 0.4070(6) 0.118(5) Uani 1 1 d . . .
O22 O 0.2482(5) 0.5641(3) 0.3590(5) 0.067(2) Uani 1 1 d . . .
O23 O 0.2518(5) 0.4853(4) 0.2789(5) 0.070(2) Uani 1 1 d . . .
O31 O 0.8151(11) 0.4292(7) 0.0362(10) 0.082(5) Uiso 0.652(17) 1 d P . .
O31B O 0.7405(16) 0.4771(11) 0.1348(14) 0.056(6) Uiso 0.348(17) 1 d P . .
O32 O 0.7892(10) 0.4942(6) 0.1325(8) 0.065(4) Uiso 0.652(17) 1 d P . .
O32B O 0.757(2) 0.4000(16) 0.044(2) 0.100(11) Uiso 0.348(17) 1 d P . .
O33 O 0.6923(12) 0.4238(8) 0.0998(11) 0.097(6) Uiso 0.652(17) 1 d P . .
O33B O 0.8729(19) 0.4643(13) 0.0815(17) 0.082(9) Uiso 0.348(17) 1 d P . .
O41 O 0.3530(6) 0.2036(4) 0.5504(6) 0.076(2) Uani 1 1 d . . .
O42 O 0.2303(9) 0.2527(5) 0.4171(7) 0.116(4) Uani 1 1 d . . .
O43 O 0.1299(5) 0.1867(4) 0.5424(5) 0.067(2) Uani 1 1 d . . .
O44 O 0.2478(5) 0.4638(3) 0.7003(5) 0.0577(18) Uani 1 1 d . . .
O45 O 0.7370(5) 0.4550(3) 0.4402(4) 0.0549(18) Uani 1 1 d . . .
N1 N 0.2158(7) 0.2904(4) 0.6996(5) 0.059(2) Uani 1 1 d . . .
N2 N 0.2425(4) 0.5067(4) 0.3497(5) 0.0400(17) Uani 1 1 d . . .
N3 N 0.7756(8) 0.4495(4) 0.0895(5) 0.065(3) Uani 1 1 d . . .
N11 N 0.5250(5) 0.1230(3) 0.7637(4) 0.0344(15) Uani 1 1 d . . .
N12 N 0.3798(4) 0.1148(3) 0.7706(4) 0.0275(13) Uani 1 1 d . . .
N31 N 0.5369(4) 0.1068(3) 0.3807(4) 0.0316(14) Uani 1 1 d . . .
N32 N 0.3918(4) 0.0976(3) 0.3502(4) 0.0279(13) Uani 1 1 d . . .
N51 N 0.5362(4) 0.3601(3) 0.5507(5) 0.0354(15) Uani 1 1 d . . .
N52 N 0.3916(5) 0.3755(3) 0.5291(5) 0.0407(17) Uani 1 1 d . . .
N101 N -0.0571(5) 0.1200(4) 0.7400(4) 0.0381(16) Uani 1 1 d . . .
N102 N 0.0861(4) 0.1141(3) 0.7697(4) 0.0303(14) Uani 1 1 d . . .
N301 N -0.0423(4) 0.0943(3) 0.3528(4) 0.0324(14) Uani 1 1 d . . .
N302 N 0.1034(5) 0.0879(3) 0.3436(4) 0.0353(15) Uani 1 1 d . . .
N501 N -0.0447(4) 0.3522(3) 0.5309(4) 0.0307(14) Uani 1 1 d . . .
N502 N 0.1001(4) 0.3697(3) 0.5323(4) 0.0282(13) Uani 1 1 d . . .
C1 C 0.6129(5) 0.1685(4) 0.6546(5) 0.0344(18) Uani 1 1 d . . .
C2 C 0.6131(5) 0.1300(4) 0.5829(5) 0.0307(16) Uani 1 1 d . . .
C3 C 0.6191(5) 0.1572(4) 0.5049(5) 0.0302(16) Uani 1 1 d . . .
C4 C 0.6193(5) 0.2220(4) 0.4954(5) 0.0317(16) Uani 1 1 d . . .
C5 C 0.6171(5) 0.2594(4) 0.5664(5) 0.0312(16) Uani 1 1 d . . .
C6 C 0.6131(5) 0.2333(4) 0.6450(5) 0.0345(18) Uani 1 1 d . . .
C10 C -0.1358(5) 0.1614(4) 0.6085(5) 0.0369(19) Uani 1 1 d . . .
C11 C 0.6155(6) 0.1410(5) 0.7396(6) 0.045(2) Uani 1 1 d . . .
H10 H 0.6555 0.1040 0.7417 0.054 Uiso 1 1 calc R . .
H11 H 0.6424 0.1714 0.7806 0.054 Uiso 1 1 calc R . .
C12 C 0.4406(6) 0.1380(4) 0.7298(5) 0.0389(19) Uani 1 1 d . . .
H1 H 0.4290 0.1631 0.6813 0.047 Uiso 1 1 calc R . .
C13 C 0.4196(6) 0.0820(4) 0.8379(6) 0.0397(19) Uani 1 1 d . . .
H2 H 0.3887 0.0604 0.8790 0.048 Uiso 1 1 calc R . .
C14 C 0.5120(6) 0.0867(4) 0.8338(5) 0.0386(18) Uani 1 1 d . . .
H3 H 0.5580 0.0689 0.8713 0.046 Uiso 1 1 calc R . .
C20 C -0.1306(5) 0.1224(4) 0.5379(6) 0.0371(18) Uani 1 1 d . . .
C21 C 0.6060(7) 0.0616(4) 0.5938(6) 0.048(2) Uani 1 1 d . . .
H12 H 0.6059 0.0518 0.6535 0.057 Uiso 1 1 calc R . .
H13 H 0.6583 0.0414 0.5707 0.057 Uiso 1 1 calc R . .
H14 H 0.5493 0.0467 0.5644 0.057 Uiso 1 1 calc R . .
C30 C -0.1287(4) 0.1506(4) 0.4582(5) 0.0301(16) Uani 1 1 d . . .
C31 C 0.6241(5) 0.1168(4) 0.4281(5) 0.0371(19) Uani 1 1 d . . .
H15 H 0.6667 0.1363 0.3908 0.044 Uiso 1 1 calc R . .
H16 H 0.6499 0.0761 0.4457 0.044 Uiso 1 1 calc R . .
C32 C 0.4535(5) 0.1130(4) 0.4087(6) 0.042(2) Uani 1 1 d . . .
H4 H 0.4415 0.1265 0.4632 0.051 Uiso 1 1 calc R . .
C33 C 0.4341(6) 0.0819(5) 0.2814(6) 0.047(2) Uani 1 1 d . . .
H5 H 0.4052 0.0694 0.2290 0.057 Uiso 1 1 calc R . .
C34 C 0.5249(6) 0.0872(6) 0.3002(7) 0.063(3) Uani 1 1 d . . .
H6 H 0.5716 0.0788 0.2639 0.076 Uiso 1 1 calc R . .
C40 C -0.1246(4) 0.2153(4) 0.4520(5) 0.0296(16) Uani 1 1 d . . .
C41 C 0.6188(6) 0.2502(5) 0.4090(5) 0.043(2) Uani 1 1 d . . .
H17 H 0.6810 0.2627 0.3981 0.052 Uiso 1 1 calc R . .
H18 H 0.5789 0.2867 0.4057 0.052 Uiso 1 1 calc R . .
H19 H 0.5963 0.2197 0.3671 0.052 Uiso 1 1 calc R . .
C50 C -0.1285(5) 0.2522(4) 0.5231(5) 0.0318(16) Uani 1 1 d . . .
C51 C 0.6248(5) 0.3288(4) 0.5566(7) 0.042(2) Uani 1 1 d . . .
H20 H 0.6627 0.3457 0.6050 0.051 Uiso 1 1 calc R . .
H21 H 0.6563 0.3379 0.5055 0.051 Uiso 1 1 calc R . .
C52 C 0.4534(6) 0.3341(4) 0.5343(7) 0.045(2) Uani 1 1 d . . .
H7 H 0.4427 0.2909 0.5275 0.054 Uiso 1 1 calc R . .
C53 C 0.4318(6) 0.4315(4) 0.5443(6) 0.043(2) Uani 1 1 d . . .
H8 H 0.4010 0.4701 0.5464 0.052 Uiso 1 1 calc R . .
C54 C 0.5231(6) 0.4230(4) 0.5560(5) 0.0368(18) Uani 1 1 d . . .
H9 H 0.5686 0.4540 0.5659 0.044 Uiso 1 1 calc R . .
C60 C -0.1321(5) 0.2244(4) 0.6020(5) 0.0356(18) Uani 1 1 d . . .
C61 C 0.6030(7) 0.2751(5) 0.7200(6) 0.052(2) Uani 1 1 d . . .
H22 H 0.6590 0.2992 0.7315 0.063 Uiso 1 1 calc R . .
H23 H 0.5919 0.2497 0.7689 0.063 Uiso 1 1 calc R . .
H24 H 0.5514 0.3033 0.7078 0.063 Uiso 1 1 calc R . .
C101 C -0.1455(5) 0.1303(5) 0.6922(5) 0.040(2) Uani 1 1 d . . .
H34 H -0.1844 0.1565 0.7258 0.049 Uiso 1 1 calc R . .
H35 H -0.1767 0.0900 0.6827 0.049 Uiso 1 1 calc R . .
C102 C 0.0243(5) 0.1292(4) 0.7117(5) 0.039(2) Uani 1 1 d . . .
H25 H 0.0353 0.1444 0.6577 0.047 Uiso 1 1 calc R . .
C103 C 0.0464(6) 0.0934(4) 0.8379(5) 0.0343(17) Uani 1 1 d . . .
H26 H 0.0766 0.0792 0.8889 0.041 Uiso 1 1 calc R . .
C104 C -0.0458(6) 0.0969(4) 0.8187(5) 0.0384(19) Uani 1 1 d . . .
H27 H -0.0925 0.0855 0.8536 0.046 Uiso 1 1 calc R . .
C201 C -0.1268(7) 0.0534(4) 0.5460(7) 0.051(2) Uani 1 1 d . . .
H36 H -0.0882 0.0421 0.5962 0.061 Uiso 1 1 calc R . .
H37 H -0.1012 0.0356 0.4966 0.061 Uiso 1 1 calc R . .
H38 H -0.1886 0.0371 0.5504 0.061 Uiso 1 1 calc R . .
C301 C -0.1312(5) 0.1110(4) 0.3830(5) 0.0357(18) Uani 1 1 d . . .
H39 H -0.1638 0.0722 0.3951 0.043 Uiso 1 1 calc R . .
H40 H -0.1676 0.1324 0.3372 0.043 Uiso 1 1 calc R . .
C302 C 0.0412(5) 0.1101(4) 0.3867(5) 0.0321(17) Uani 1 1 d . . .
H28 H 0.0524 0.1343 0.4359 0.039 Uiso 1 1 calc R . .
C303 C 0.0617(6) 0.0547(4) 0.2774(6) 0.043(2) Uani 1 1 d . . .
H29 H 0.0910 0.0331 0.2353 0.051 Uiso 1 1 calc R . .
C304 C -0.0295(6) 0.0592(5) 0.2845(6) 0.048(2) Uani 1 1 d . . .
H30 H -0.0761 0.0410 0.2482 0.058 Uiso 1 1 calc R . .
C401 C -0.1153(6) 0.2453(4) 0.3684(6) 0.044(2) Uani 1 1 d . . .
H41 H -0.0805 0.2840 0.3762 0.052 Uiso 1 1 calc R . .
H42 H -0.1760 0.2545 0.3417 0.052 Uiso 1 1 calc R . .
H43 H -0.0832 0.2171 0.3327 0.052 Uiso 1 1 calc R . .
C501 C -0.1320(5) 0.3220(4) 0.5157(6) 0.0369(18) Uani 1 1 d . . .
H44 H -0.1578 0.3330 0.4587 0.044 Uiso 1 1 calc R . .
H45 H -0.1740 0.3382 0.5560 0.044 Uiso 1 1 calc R . .
C502 C 0.0393(5) 0.3284(4) 0.5197(6) 0.0376(19) Uani 1 1 d . . .
H31 H 0.0507 0.2867 0.5045 0.045 Uiso 1 1 calc R . .
C503 C 0.0596(5) 0.4236(4) 0.5546(5) 0.0376(18) Uani 1 1 d . . .
H32 H 0.0899 0.4616 0.5681 0.045 Uiso 1 1 calc R . .
C504 C -0.0315(6) 0.4132(4) 0.5539(5) 0.0358(18) Uani 1 1 d . . .
H33 H -0.0771 0.4422 0.5667 0.043 Uiso 1 1 calc R . .
C601 C -0.1302(7) 0.2656(5) 0.6793(6) 0.053(2) Uani 1 1 d . . .
H46 H -0.0788 0.2535 0.7186 0.064 Uiso 1 1 calc R . .
H47 H -0.1875 0.2607 0.7063 0.064 Uiso 1 1 calc R . .
H48 H -0.1231 0.3090 0.6629 0.064 Uiso 1 1 calc R . .

loop_
_atom_site_aniso_label
_atom_site_aniso_U_11
_atom_site_aniso_U_22
_atom_site_aniso_U_33
_atom_site_aniso_U_23
_atom_site_aniso_U_13
_atom_site_aniso_U_12
Ag1 0.0278(3) 0.0442(4) 0.0409(4) -0.0041(3) 0.0014(2) -0.0030(3)
Ag2 0.0238(3) 0.0489(4) 0.0551(4) -0.0007(3) 0.0019(3) -0.0008(3)
Ag3 0.0234(3) 0.0417(4) 0.0686(5) 0.0082(3) 0.0059(3) 0.0010(3)
O11 0.259(17) 0.094(8) 0.096(8) -0.012(6) 0.015(9) -0.108(10)
O12 0.122(8) 0.061(5) 0.050(5) -0.009(4) 0.011(5) 0.002(5)
O13 0.113(9) 0.192(14) 0.075(7) 0.012(8) 0.022(6) 0.057(9)
O21 0.192(13) 0.095(8) 0.062(6) 0.031(6) -0.034(7) -0.043(8)
O22 0.072(5) 0.042(4) 0.087(6) -0.021(4) -0.004(4) -0.001(4)
O23 0.065(5) 0.075(5) 0.074(5) -0.037(4) 0.024(4) -0.011(4)
O41 0.080(6) 0.068(5) 0.083(6) 0.006(5) 0.022(5) -0.001(5)
O42 0.163(11) 0.092(8) 0.089(7) 0.004(6) -0.027(7) 0.010(8)
O43 0.055(4) 0.073(5) 0.071(5) -0.016(4) -0.006(4) 0.005(4)
O44 0.061(4) 0.056(4) 0.054(4) 0.001(3) -0.007(3) 0.003(4)
O45 0.052(4) 0.057(4) 0.055(4) -0.010(3) 0.002(3) 0.016(3)
N1 0.094(7) 0.054(5) 0.029(4) -0.002(4) 0.009(4) 0.001(5)
N2 0.020(3) 0.043(4) 0.057(5) -0.004(4) 0.004(3) -0.007(3)
N3 0.125(9) 0.039(5) 0.033(5) 0.005(4) 0.014(5) 0.009(5)
N11 0.041(4) 0.036(4) 0.025(3) 0.003(3) 0.000(3) -0.001(3)
N12 0.028(3) 0.022(3) 0.032(3) -0.007(3) 0.000(2) -0.002(2)
N31 0.022(3) 0.042(4) 0.030(3) -0.003(3) -0.006(2) -0.003(3)
N32 0.015(3) 0.038(4) 0.031(3) -0.002(3) 0.003(2) -0.003(2)
N51 0.027(3) 0.022(3) 0.058(5) -0.002(3) 0.011(3) -0.003(3)
N52 0.042(4) 0.029(4) 0.052(5) 0.012(3) 0.006(3) -0.010(3)
N101 0.032(3) 0.052(4) 0.030(4) 0.004(3) 0.000(3) -0.002(3)
N102 0.033(3) 0.033(3) 0.026(3) -0.001(3) 0.004(3) -0.009(3)
N301 0.024(3) 0.034(4) 0.038(4) -0.007(3) -0.002(3) -0.006(3)
N302 0.044(4) 0.032(4) 0.029(4) 0.001(3) -0.001(3) -0.004(3)
N501 0.030(3) 0.029(3) 0.034(4) 0.000(3) 0.006(3) -0.009(3)
N502 0.018(3) 0.028(3) 0.039(4) 0.004(3) 0.005(2) 0.007(2)
C1 0.016(3) 0.054(5) 0.033(4) 0.002(4) 0.007(3) 0.001(3)
C2 0.021(3) 0.033(4) 0.039(4) 0.001(3) 0.006(3) 0.000(3)
C3 0.020(3) 0.038(4) 0.033(4) -0.001(3) 0.002(3) 0.005(3)
C4 0.020(3) 0.034(4) 0.041(4) 0.003(3) 0.002(3) 0.005(3)
C5 0.018(3) 0.031(4) 0.044(5) -0.002(3) 0.001(3) 0.000(3)
C6 0.023(3) 0.041(5) 0.040(5) -0.010(4) 0.002(3) 0.003(3)
C10 0.025(4) 0.052(5) 0.033(4) 0.016(4) -0.002(3) -0.003(3)
C11 0.031(4) 0.067(6) 0.037(5) 0.001(4) 0.003(3) 0.010(4)
C12 0.035(4) 0.050(5) 0.031(4) 0.000(4) 0.000(3) 0.012(4)
C13 0.037(4) 0.043(5) 0.039(5) 0.006(4) 0.001(3) -0.002(4)
C14 0.045(5) 0.035(4) 0.036(4) 0.006(4) 0.002(4) 0.005(4)
C20 0.029(4) 0.034(4) 0.048(5) 0.012(4) 0.005(3) -0.007(3)
C21 0.054(5) 0.035(5) 0.054(6) 0.009(4) 0.007(4) 0.004(4)
C30 0.015(3) 0.039(4) 0.037(4) 0.008(3) 0.002(3) 0.000(3)
C31 0.021(3) 0.049(5) 0.042(5) -0.013(4) 0.006(3) 0.006(3)
C32 0.028(4) 0.051(5) 0.048(5) -0.018(4) 0.009(4) 0.000(4)
C33 0.034(4) 0.076(7) 0.033(5) -0.004(4) 0.001(3) 0.002(4)
C34 0.032(4) 0.111(10) 0.049(6) -0.026(6) 0.018(4) -0.011(5)
C40 0.013(3) 0.038(4) 0.039(4) 0.006(3) 0.006(3) -0.002(3)
C41 0.039(4) 0.053(6) 0.038(5) 0.011(4) 0.005(4) -0.001(4)
C50 0.023(3) 0.033(4) 0.040(4) 0.003(3) 0.009(3) -0.005(3)
C51 0.025(4) 0.032(4) 0.071(6) -0.003(4) 0.005(4) 0.002(3)
C52 0.031(4) 0.030(4) 0.075(7) -0.001(4) 0.010(4) -0.009(3)
C53 0.045(5) 0.029(4) 0.059(6) 0.001(4) 0.017(4) 0.004(4)
C54 0.033(4) 0.033(4) 0.045(5) -0.004(4) 0.003(3) -0.004(3)
C60 0.027(4) 0.047(5) 0.032(4) 0.002(4) 0.001(3) 0.002(3)
C61 0.045(5) 0.060(6) 0.053(6) -0.020(5) 0.009(4) 0.001(5)
C101 0.015(3) 0.061(6) 0.045(5) 0.017(4) 0.002(3) -0.010(3)
C102 0.025(4) 0.054(5) 0.039(5) 0.012(4) 0.008(3) -0.002(3)
C103 0.039(4) 0.032(4) 0.031(4) -0.005(3) -0.002(3) -0.007(3)
C104 0.044(4) 0.047(5) 0.026(4) -0.004(3) 0.011(3) -0.011(4)
C201 0.050(5) 0.040(5) 0.060(6) 0.010(4) -0.007(4) -0.010(4)
C301 0.021(3) 0.044(5) 0.042(5) -0.004(4) -0.001(3) -0.002(3)
C302 0.021(3) 0.035(4) 0.038(4) 0.003(3) -0.011(3) -0.005(3)
C303 0.032(4) 0.051(5) 0.045(5) -0.009(4) 0.003(4) 0.009(4)
C304 0.034(4) 0.063(6) 0.048(6) -0.019(5) 0.001(4) -0.006(4)
C401 0.046(5) 0.042(5) 0.043(5) 0.010(4) 0.004(4) -0.003(4)
C501 0.024(4) 0.039(5) 0.047(5) 0.006(4) 0.004(3) 0.008(3)
C502 0.026(4) 0.035(4) 0.052(5) 0.002(4) 0.007(3) 0.008(3)
C503 0.033(4) 0.032(4) 0.047(5) -0.008(4) 0.000(3) -0.003(3)
C504 0.037(4) 0.026(4) 0.044(5) -0.006(3) 0.001(3) 0.006(3)
C601 0.047(5) 0.068(7) 0.046(6) -0.010(5) 0.012(4) 0.003(5)

loop_
_atom_type_symbol
_atom_type_description
_atom_type_scat_dispersion_real
_atom_type_scat_dispersion_imag
_atom_type_scat_source
C C 0.0033 0.0016 'International Tables Vol C Tables 4.2.6.8 and 6.1.1.4'
H H 0.0000 0.0000 'International Tables Vol C Tables 4.2.6.8 and 6.1.1.4'
N N 0.0061 0.0033 'International Tables Vol C Tables 4.2.6.8 and 6.1.1.4'
O O 0.0106 0.0060 'International Tables Vol C Tables 4.2.6.8 and 6.1.1.4'
Ag Ag -0.8971 1.1015 'International Tables Vol C Tables 4.2.6.8 and 6.1.1.4'

loop_
_geom_angle_atom_site_label_1
_geom_angle_atom_site_label_2
_geom_angle_atom_site_label_3
_geom_angle
_geom_angle_site_symmetry_1
_geom_angle_site_symmetry_3
_geom_angle_publ_flag
N12 Ag1 N102 170.1(2) . . ?
N302 Ag2 N32 173.0(3) . . ?
N52 Ag3 N502 168.7(3) . . ?
O32B O31 N3 72(2) . . ?
O32B O31 O33B 139(3) . . ?
N3 O31 O33B 73.3(16) . . ?
O32 O31B N3 76(2) . . ?
O32 O31B O33 139(3) . . ?
N3 O31B O33 63.3(15) . . ?
O31B O32 N3 63(2) . . ?
O31B O32 O33B 123(2) . . ?
N3 O32 O33B 59.9(13) . . ?
O31 O32B N3 57(2) . . ?
O31 O32B O33 116(3) . . ?
N3 O32B O33 59.3(17) . . ?
N3 O33 O31B 46.0(11) . . ?
N3 O33 O32B 55.3(16) . . ?
O31B O33 O32B 101(2) . . ?
O31 O33B N3 48.3(12) . . ?
O31 O33B O32 91.4(18) . . ?
N3 O33B O32 44.3(10) . . ?
O11 N1 O12 123.6(13) . . ?
O11 N1 O13 118.1(13) . . ?
O12 N1 O13 118.3(12) . . ?
O21 N2 O23 122.8(9) . . ?
O21 N2 O22 118.7(10) . . ?
O23 N2 O22 117.8(9) . . ?
O31B N3 O31 169.3(17) . . ?
O31B N3 O32 41.0(12) . . ?
O31 N3 O32 131.4(16) . . ?
O31B N3 O32B 136(2) . . ?
O31 N3 O32B 51.4(15) . . ?
O32 N3 O32B 177(2) . . ?
O31B N3 O33 70.7(16) . . ?
O31 N3 O33 116.2(13) . . ?
O32 N3 O33 111.7(13) . . ?
O32B N3 O33 65.5(17) . . ?
O31B N3 O33B 116.4(19) . . ?
O31 N3 O33B 58.4(14) . . ?
O32 N3 O33B 75.8(14) . . ?
O32B N3 O33B 107(2) . . ?
O33 N3 O33B 168.4(15) . . ?
C12 N11 C14 106.3(7) . . ?
C12 N11 C11 130.7(7) . . ?
C14 N11 C11 122.9(7) . . ?
C12 N12 C13 109.7(7) . . ?
C12 N12 Ag1 133.9(6) . . ?
C13 N12 Ag1 116.3(5) . . ?
C32 N31 C34 107.0(7) . . ?
C32 N31 C31 127.0(7) . . ?
C34 N31 C31 126.0(7) . . ?
C32 N32 C33 108.3(7) . . ?
C32 N32 Ag2 128.9(5) . . ?
C33 N32 Ag2 122.8(5) . . ?
C52 N51 C54 107.0(7) . . ?
C52 N51 C51 127.4(7) . . ?
C54 N51 C51 125.4(7) . . ?
C52 N52 C53 108.3(7) . . ?
C52 N52 Ag3 129.3(6) . . ?
C53 N52 Ag3 121.3(6) . . ?
C102 N101 C104 108.9(7) . . ?
C102 N101 C101 125.5(7) . . ?
C104 N101 C101 125.5(7) . . ?
C102 N102 C103 110.0(7) . . ?
C102 N102 Ag1 125.8(5) . . ?
C103 N102 Ag1 124.2(5) . . ?
C302 N301 C304 106.8(7) . . ?
C302 N301 C301 127.5(7) . . ?
C304 N301 C301 125.7(7) . . ?
C302 N302 C303 108.3(7) . . ?
C302 N302 Ag2 132.9(6) . . ?
C303 N302 Ag2 118.8(6) . . ?
C502 N501 C504 106.6(7) . . ?
C502 N501 C501 127.6(7) . . ?
C504 N501 C501 125.6(7) . . ?
C502 N502 C503 109.0(6) . . ?
C502 N502 Ag3 130.2(5) . . ?
C503 N502 Ag3 120.8(5) . . ?
C6 C1 C2 119.5(7) . . ?
C6 C1 C11 119.8(8) . . ?
C2 C1 C11 120.6(8) . . ?
C3 C2 C1 119.1(7) . . ?
C3 C2 C21 122.2(8) . . ?
C1 C2 C21 118.7(8) . . ?
C2 C3 C4 121.2(7) . . ?
C2 C3 C31 120.0(8) . . ?
C4 C3 C31 118.9(7) . . ?
C5 C4 C3 119.1(7) . . ?
C5 C4 C41 120.9(7) . . ?
C3 C4 C41 120.0(8) . . ?
C6 C5 C4 120.6(7) . . ?
C6 C5 C51 120.5(8) . . ?
C4 C5 C51 118.8(8) . . ?
C5 C6 C1 120.3(7) . . ?
C5 C6 C61 119.4(8) . . ?
C1 C6 C61 120.2(8) . . ?
C60 C10 C20 121.6(7) . . ?
C60 C10 C101 121.0(8) . . ?
C20 C10 C101 117.4(8) . . ?
N11 C11 C1 112.8(7) . . ?
N11 C11 H10 109.0 . . ?
C1 C11 H10 109.0 . . ?
N11 C11 H11 109.0 . . ?
C1 C11 H11 109.0 . . ?
H10 C11 H11 107.8 . . ?
N12 C12 N11 111.2(8) . . ?
N12 C12 H1 124.4 . . ?
N11 C12 H1 124.4 . . ?
C14 C13 N12 106.7(7) . . ?
C14 C13 H2 126.7 . . ?
N12 C13 H2 126.7 . . ?
C13 C14 N11 106.1(7) . . ?
C13 C14 H3 127.0 . . ?
N11 C14 H3 127.0 . . ?
C10 C20 C30 118.2(8) . . ?
C10 C20 C201 121.7(8) . . ?
C30 C20 C201 120.1(8) . . ?
C2 C21 H12 109.5 . . ?
C2 C21 H13 109.5 . . ?
H12 C21 H13 109.5 . . ?
C2 C21 H14 109.5 . . ?
H12 C21 H14 109.5 . . ?
H13 C21 H14 109.5 . . ?
C40 C30 C20 119.7(8) . . ?
C40 C30 C301 121.2(7) . . ?
C20 C30 C301 119.1(8) . . ?
N31 C31 C3 114.5(6) . . ?
N31 C31 H15 108.6 . . ?
C3 C31 H15 108.6 . . ?
N31 C31 H16 108.6 . . ?
C3 C31 H16 108.6 . . ?
H15 C31 H16 107.6 . . ?
N32 C32 N31 109.9(7) . . ?
N32 C32 H4 125.0 . . ?
N31 C32 H4 125.0 . . ?
N32 C33 C34 107.7(8) . . ?
N32 C33 H5 126.1 . . ?
C34 C33 H5 126.1 . . ?
C33 C34 N31 107.1(8) . . ?
C33 C34 H6 126.5 . . ?
N31 C34 H6 126.5 . . ?
C50 C40 C30 120.4(7) . . ?
C50 C40 C401 119.7(7) . . ?
C30 C40 C401 120.0(7) . . ?
C4 C41 H17 109.5 . . ?
C4 C41 H18 109.5 . . ?
H17 C41 H18 109.5 . . ?
C4 C41 H19 109.5 . . ?
H17 C41 H19 109.5 . . ?
H18 C41 H19 109.5 . . ?
C40 C50 C60 120.0(7) . . ?
C40 C50 C501 120.5(7) . . ?
C60 C50 C501 119.5(8) . . ?
N51 C51 C5 112.9(6) . . ?
N51 C51 H20 109.0 . . ?
C5 C51 H20 109.0 . . ?
N51 C51 H21 109.0 . . ?
C5 C51 H21 109.0 . . ?
H20 C51 H21 107.8 . . ?
N52 C52 N51 110.5(8) . . ?
N52 C52 H7 124.7 . . ?
N51 C52 H7 124.7 . . ?
C54 C53 N52 108.5(8) . . ?
C54 C53 H8 125.8 . . ?
N52 C53 H8 125.8 . . ?
C53 C54 N51 105.6(7) . . ?
C53 C54 H9 127.2 . . ?
N51 C54 H9 127.2 . . ?
C10 C60 C50 119.9(8) . . ?
C10 C60 C601 121.1(8) . . ?
C50 C60 C601 119.0(8) . . ?
C6 C61 H22 109.5 . . ?
C6 C61 H23 109.5 . . ?
H22 C61 H23 109.5 . . ?
C6 C61 H24 109.5 . . ?
H22 C61 H24 109.5 . . ?
H23 C61 H24 109.5 . . ?
N101 C101 C10 112.9(6) . . ?
N101 C101 H34 109.0 . . ?
C10 C101 H34 109.0 . . ?
N101 C101 H35 109.0 . . ?
C10 C101 H35 109.0 . . ?
H34 C101 H35 107.8 . . ?
N102 C102 N101 108.6(7) . . ?
N102 C102 H25 125.7 . . ?
N101 C102 H25 125.7 . . ?
N102 C103 C104 106.3(7) . . ?
N102 C103 H26 126.9 . . ?
C104 C103 H26 126.9 . . ?
N101 C104 C103 106.2(7) . . ?
N101 C104 H27 126.9 . . ?
C103 C104 H27 126.9 . . ?
C20 C201 H36 109.5 . . ?
C20 C201 H37 109.5 . . ?
H36 C201 H37 109.5 . . ?
C20 C201 H38 109.5 . . ?
H36 C201 H38 109.5 . . ?
H37 C201 H38 109.5 . . ?
N301 C301 C30 116.3(6) . . ?
N301 C301 H39 108.2 . . ?
C30 C301 H39 108.2 . . ?
N301 C301 H40 108.2 . . ?
C30 C301 H40 108.2 . . ?
H39 C301 H40 107.4 . . ?
N302 C302 N301 110.7(7) . . ?
N302 C302 H28 124.7 . . ?
N301 C302 H28 124.7 . . ?
C304 C303 N302 106.4(8) . . ?
C304 C303 H29 126.8 . . ?
N302 C303 H29 126.8 . . ?
N301 C304 C303 107.8(8) . . ?
N301 C304 H30 126.1 . . ?
C303 C304 H30 126.1 . . ?
C40 C401 H41 109.5 . . ?
C40 C401 H42 109.5 . . ?
H41 C401 H42 109.5 . . ?
C40 C401 H43 109.5 . . ?
H41 C401 H43 109.5 . . ?
H42 C401 H43 109.5 . . ?
N501 C501 C50 114.3(6) . . ?
N501 C501 H44 108.7 . . ?
C50 C501 H44 108.7 . . ?
N501 C501 H45 108.7 . . ?
C50 C501 H45 108.7 . . ?
H44 C501 H45 107.6 . . ?
N502 C502 N501 110.4(7) . . ?
N502 C502 H31 124.8 . . ?
N501 C502 H31 124.8 . . ?
C504 C503 N502 107.8(7) . . ?
C504 C503 H32 126.1 . . ?
N502 C503 H32 126.1 . . ?
C503 C504 N501 106.2(7) . . ?
C503 C504 H33 126.9 . . ?
N501 C504 H33 126.9 . . ?
C60 C601 H46 109.5 . . ?
C60 C601 H47 109.5 . . ?
H46 C601 H47 109.5 . . ?
C60 C601 H48 109.5 . . ?
H46 C601 H48 109.5 . . ?
H47 C601 H48 109.5 . . ?

loop_
_geom_bond_atom_site_label_1
_geom_bond_atom_site_label_2
_geom_bond_distance
_geom_bond_site_symmetry_2
_geom_bond_publ_flag
Ag1 N12 2.164(6) . ?
Ag1 N102 2.165(6) . ?
Ag2 N302 2.116(7) . ?
Ag2 N32 2.125(6) . ?
Ag3 N52 2.150(7) . ?
Ag3 N502 2.160(6) . ?
O11 N1 1.209(14) . ?
O12 N1 1.232(12) . ?
O13 N1 1.243(14) . ?
O21 N2 1.223(12) . ?
O22 N2 1.250(10) . ?
O23 N2 1.242(10) . ?
O31 O32B 1.07(3) . ?
O31 N3 1.154(17) . ?
O31 O33B 1.31(3) . ?
O31B O32 0.81(2) . ?
O31B N3 1.10(2) . ?
O31B O33 1.44(3) . ?
O32 N3 1.194(16) . ?
O32 O33B 1.66(3) . ?
O32B N3 1.30(4) . ?
O32B O33 1.44(4) . ?
O33 N3 1.36(2) . ?
O33B N3 1.48(3) . ?
N11 C12 1.355(10) . ?
N11 C14 1.394(11) . ?
N11 C11 1.465(11) . ?
N12 C12 1.250(11) . ?
N12 C13 1.381(11) . ?
N31 C32 1.342(10) . ?
N31 C34 1.357(12) . ?
N31 C31 1.454(9) . ?
N32 C32 1.297(10) . ?
N32 C33 1.350(11) . ?
N51 C52 1.347(10) . ?
N51 C54 1.374(10) . ?
N51 C51 1.462(10) . ?
N52 C52 1.271(11) . ?
N52 C53 1.358(11) . ?
N101 C102 1.326(10) . ?
N101 C104 1.354(11) . ?
N101 C101 1.475(10) . ?
N102 C102 1.291(11) . ?
N102 C103 1.353(10) . ?
N301 C302 1.347(9) . ?
N301 C304 1.354(11) . ?
N301 C301 1.472(10) . ?
N302 C302 1.280(11) . ?
N302 C303 1.383(11) . ?
N501 C502 1.361(10) . ?
N501 C504 1.376(10) . ?
N501 C501 1.443(10) . ?
N502 C502 1.267(10) . ?
N502 C503 1.365(10) . ?
C1 C6 1.406(12) . ?
C1 C2 1.417(12) . ?
C1 C11 1.484(12) . ?
C2 C3 1.388(11) . ?
C2 C21 1.490(12) . ?
C3 C4 1.406(11) . ?
C3 C31 1.514(11) . ?
C4 C5 1.397(11) . ?
C4 C41 1.513(11) . ?
C5 C6 1.386(12) . ?
C5 C51 1.510(11) . ?
C6 C61 1.519(12) . ?
C10 C60 1.366(13) . ?
C10 C20 1.416(13) . ?
C10 C101 1.515(11) . ?
C11 H10 0.9900 . ?
C11 H11 0.9900 . ?
C12 H1 0.9500 . ?
C13 C14 1.368(12) . ?
C13 H2 0.9500 . ?
C14 H3 0.9500 . ?
C20 C30 1.417(11) . ?
C20 C201 1.496(12) . ?
C21 H12 0.9800 . ?
C21 H13 0.9800 . ?
C21 H14 0.9800 . ?
C30 C40 1.401(11) . ?
C30 C301 1.476(12) . ?
C31 H15 0.9900 . ?
C31 H16 0.9900 . ?
C32 H4 0.9500 . ?
C33 C34 1.351(13) . ?
C33 H5 0.9500 . ?
C34 H6 0.9500 . ?
C40 C50 1.394(11) . ?
C40 C401 1.504(11) . ?
C41 H17 0.9800 . ?
C41 H18 0.9800 . ?
C41 H19 0.9800 . ?
C50 C60 1.404(11) . ?
C50 C501 1.509(11) . ?
C51 H20 0.9900 . ?
C51 H21 0.9900 . ?
C52 H7 0.9500 . ?
C53 C54 1.352(12) . ?
C53 H8 0.9500 . ?
C54 H9 0.9500 . ?
C60 C601 1.522(13) . ?
C61 H22 0.9800 . ?
C61 H23 0.9800 . ?
C61 H24 0.9800 . ?
C101 H34 0.9900 . ?
C101 H35 0.9900 . ?
C102 H25 0.9500 . ?
C103 C104 1.368(12) . ?
C103 H26 0.9500 . ?
C104 H27 0.9500 . ?
C201 H36 0.9800 . ?
C201 H37 0.9800 . ?
C201 H38 0.9800 . ?
C301 H39 0.9900 . ?
C301 H40 0.9900 . ?
C302 H28 0.9500 . ?
C303 C304 1.356(12) . ?
C303 H29 0.9500 . ?
C304 H30 0.9500 . ?
C401 H41 0.9800 . ?
C401 H42 0.9800 . ?
C401 H43 0.9800 . ?
C501 H44 0.9900 . ?
C501 H45 0.9900 . ?
C502 H31 0.9500 . ?
C503 C504 1.357(11) . ?
C503 H32 0.9500 . ?
C504 H33 0.9500 . ?
C601 H46 0.9800 . ?
C601 H47 0.9800 . ?
C601 H48 0.9800 . ?

loop_
_geom_torsion_atom_site_label_1
_geom_torsion_atom_site_label_2
_geom_torsion_atom_site_label_3
_geom_torsion_atom_site_label_4
_geom_torsion
_geom_torsion_site_symmetry_1
_geom_torsion_site_symmetry_2
_geom_torsion_site_symmetry_3
_geom_torsion_site_symmetry_4
_geom_torsion_publ_flag
O33 O31B O32 N3 2(3) . . . . ?
N3 O31B O32 O33B -8(2) . . . . ?
O33 O31B O32 O33B -7(5) . . . . ?
O33B O31 O32B N3 33(4) . . . . ?
N3 O31 O32B O33 9(2) . . . . ?
O33B O31 O32B O33 42(5) . . . . ?
O32 O31B O33 N3 -2(3) . . . . ?
O32 O31B O33 O32B -2(5) . . . . ?
N3 O31B O33 O32B -0.3(19) . . . . ?
O31 O32B O33 N3 -9(2) . . . . ?
O31 O32B O33 O31B -9(3) . . . . ?
N3 O32B O33 O31B 0.3(16) . . . . ?
O32B O31 O33B N3 -32(4) . . . . ?
O32B O31 O33B O32 -44(4) . . . . ?
N3 O31 O33B O32 -11.6(11) . . . . ?
O31B O32 O33B O31 21(3) . . . . ?
N3 O32 O33B O31 12.4(12) . . . . ?
O31B O32 O33B N3 9(3) . . . . ?
O32 O31B N3 O31 -50(11) . . . . ?
O33 O31B N3 O31 132(10) . . . . ?
O33 O31B N3 O32 -179(2) . . . . ?
O32 O31B N3 O32B 179(3) . . . . ?
O33 O31B N3 O32B 1(3) . . . . ?
O32 O31B N3 O33 179(2) . . . . ?
O32 O31B N3 O33B 9(3) . . . . ?
O33 O31B N3 O33B -170.0(17) . . . . ?
O32B O31 N3 O31B -138(11) . . . . ?
O33B O31 N3 O31B 64(11) . . . . ?
O32B O31 N3 O32 -180(2) . . . . ?
O33B O31 N3 O32 22(2) . . . . ?
O33B O31 N3 O32B -158(3) . . . . ?
O32B O31 N3 O33 -10(2) . . . . ?
O33B O31 N3 O33 -168.3(17) . . . . ?
O32B O31 N3 O33B 158(3) . . . . ?
O33B O32 N3 O31B 172(2) . . . . ?
O31B O32 N3 O31 169(2) . . . . ?
O33B O32 N3 O31 -19.0(19) . . . . ?
O31B O32 N3 O32B -9(39) . . . . ?
O33B O32 N3 O32B 163(39) . . . . ?
O31B O32 N3 O33 -1(2) . . . . ?
O33B O32 N3 O33 170.7(16) . . . . ?
O31B O32 N3 O33B -172(2) . . . . ?
O31 O32B N3 O31B 170(2) . . . . ?
O33 O32B N3 O31B -1(3) . . . . ?
O33 O32B N3 O31 -170(2) . . . . ?
O31 O32B N3 O32 179(100) . . . . ?
O33 O32B N3 O32 8(39) . . . . ?
O31 O32B N3 O33 170(2) . . . . ?
O31 O32B N3 O33B -19(2) . . . . ?
O33 O32B N3 O33B 170.6(16) . . . . ?
O32B O33 N3 O31B 180(2) . . . . ?
O31B O33 N3 O31 -171.1(18) . . . . ?
O32B O33 N3 O31 9(2) . . . . ?
O31B O33 N3 O32 0.8(16) . . . . ?
O32B O33 N3 O32 -179.6(19) . . . . ?
O31B O33 N3 O32B -180(2) . . . . ?
O31B O33 N3 O33B 130(7) . . . . ?
O32B O33 N3 O33B -51(8) . . . . ?
O31 O33B N3 O31B -169.3(19) . . . . ?
O32 O33B N3 O31B -5.9(18) . . . . ?
O32 O33B N3 O31 163.3(16) . . . . ?
O31 O33B N3 O32 -163.3(16) . . . . ?
O31 O33B N3 O32B 18(2) . . . . ?
O32 O33B N3 O32B -179.1(19) . . . . ?
O31 O33B N3 O33 65(7) . . . . ?
O32 O33B N3 O33 -132(7) . . . . ?
N102 Ag1 N12 C12 180(47) . . . . ?
N102 Ag1 N12 C13 -4.4(17) . . . . ?
N302 Ag2 N32 C32 -179(100) . . . . ?
N302 Ag2 N32 C33 0(3) . . . . ?
N502 Ag3 N52 C52 138.3(13) . . . . ?
N502 Ag3 N52 C53 -28.8(17) . . . . ?
N12 Ag1 N102 C102 -163.2(12) . . . . ?
N12 Ag1 N102 C103 16.3(17) . . . . ?
N32 Ag2 N302 C302 -163.0(18) . . . . ?
N32 Ag2 N302 C303 15(2) . . . . ?
N52 Ag3 N502 C502 -156.7(12) . . . . ?
N52 Ag3 N502 C503 24.0(17) . . . . ?
C6 C1 C2 C3 4.0(10) . . . . ?
C11 C1 C2 C3 -174.2(7) . . . . ?
C6 C1 C2 C21 -175.6(7) . . . . ?
C11 C1 C2 C21 6.3(11) . . . . ?
C1 C2 C3 C4 -4.0(11) . . . . ?
C21 C2 C3 C4 175.6(7) . . . . ?
C1 C2 C3 C31 177.0(6) . . . . ?
C21 C2 C3 C31 -3.5(11) . . . . ?
C2 C3 C4 C5 2.6(11) . . . . ?
C31 C3 C4 C5 -178.4(6) . . . . ?
C2 C3 C4 C41 -175.4(7) . . . . ?
C31 C3 C4 C41 3.6(10) . . . . ?
C3 C4 C5 C6 -1.1(11) . . . . ?
C41 C4 C5 C6 176.9(7) . . . . ?
C3 C4 C5 C51 175.2(7) . . . . ?
C41 C4 C5 C51 -6.8(10) . . . . ?
C4 C5 C6 C1 1.1(11) . . . . ?
C51 C5 C6 C1 -175.1(7) . . . . ?
C4 C5 C6 C61 -175.1(7) . . . . ?
C51 C5 C6 C61 8.7(11) . . . . ?
C2 C1 C6 C5 -2.6(11) . . . . ?
C11 C1 C6 C5 175.6(7) . . . . ?
C2 C1 C6 C61 173.6(7) . . . . ?
C11 C1 C6 C61 -8.3(11) . . . . ?
C12 N11 C11 C1 -14.9(14) . . . . ?
C14 N11 C11 C1 168.6(8) . . . . ?
C6 C1 C11 N11 97.8(9) . . . . ?
C2 C1 C11 N11 -84.1(9) . . . . ?
C13 N12 C12 N11 1.0(10) . . . . ?
Ag1 N12 C12 N11 177.1(5) . . . . ?
C14 N11 C12 N12 -0.7(10) . . . . ?
C11 N11 C12 N12 -177.7(8) . . . . ?
C12 N12 C13 C14 -0.8(10) . . . . ?
Ag1 N12 C13 C14 -177.7(5) . . . . ?
N12 C13 C14 N11 0.4(10) . . . . ?
C12 N11 C14 C13 0.2(10) . . . . ?
C11 N11 C14 C13 177.4(8) . . . . ?
C60 C10 C20 C30 -5.0(11) . . . . ?
C101 C10 C20 C30 175.1(7) . . . . ?
C60 C10 C20 C201 174.8(8) . . . . ?
C101 C10 C20 C201 -5.1(11) . . . . ?
C10 C20 C30 C40 5.1(11) . . . . ?
C201 C20 C30 C40 -174.7(7) . . . . ?
C10 C20 C30 C301 -174.9(7) . . . . ?
C201 C20 C30 C301 5.3(11) . . . . ?
C32 N31 C31 C3 -21.0(13) . . . . ?
C34 N31 C31 C3 161.5(10) . . . . ?
C2 C3 C31 N31 96.3(9) . . . . ?
C4 C3 C31 N31 -82.8(9) . . . . ?
C33 N32 C32 N31 -1.0(11) . . . . ?
Ag2 N32 C32 N31 178.2(5) . . . . ?
C34 N31 C32 N32 0.7(11) . . . . ?
C31 N31 C32 N32 -177.1(8) . . . . ?
C32 N32 C33 C34 1.0(12) . . . . ?
Ag2 N32 C33 C34 -178.3(8) . . . . ?
N32 C33 C34 N31 -0.6(14) . . . . ?
C32 N31 C34 C33 0.0(13) . . . . ?
C31 N31 C34 C33 177.8(9) . . . . ?
C20 C30 C40 C50 -4.3(10) . . . . ?
C301 C30 C40 C50 175.7(6) . . . . ?
C20 C30 C40 C401 175.2(7) . . . . ?
C301 C30 C40 C401 -4.8(10) . . . . ?
C30 C40 C50 C60 3.1(10) . . . . ?
C401 C40 C50 C60 -176.4(7) . . . . ?
C30 C40 C50 C501 -174.9(6) . . . . ?
C401 C40 C50 C501 5.6(10) . . . . ?
C52 N51 C51 C5 -16.3(14) . . . . ?
C54 N51 C51 C5 168.1(8) . . . . ?
C6 C5 C51 N51 -86.4(10) . . . . ?
C4 C5 C51 N51 97.3(9) . . . . ?
C53 N52 C52 N51 -1.6(11) . . . . ?
Ag3 N52 C52 N51 -170.0(6) . . . . ?
C54 N51 C52 N52 0.1(11) . . . . ?
C51 N51 C52 N52 -176.2(9) . . . . ?
C52 N52 C53 C54 2.5(11) . . . . ?
Ag3 N52 C53 C54 172.0(6) . . . . ?
N52 C53 C54 N51 -2.3(10) . . . . ?
C52 N51 C54 C53 1.4(10) . . . . ?
C51 N51 C54 C53 177.8(9) . . . . ?
C20 C10 C60 C50 3.9(12) . . . . ?
C101 C10 C60 C50 -176.2(7) . . . . ?
C20 C10 C60 C601 -175.1(8) . . . . ?
C101 C10 C60 C601 4.7(12) . . . . ?
C40 C50 C60 C10 -2.9(11) . . . . ?
C501 C50 C60 C10 175.1(7) . . . . ?
C40 C50 C60 C601 176.2(7) . . . . ?
C501 C50 C60 C601 -5.8(11) . . . . ?
C102 N101 C101 C10 -7.6(14) . . . . ?
C104 N101 C101 C10 175.4(8) . . . . ?
C60 C10 C101 N101 -86.5(10) . . . . ?
C20 C10 C101 N101 93.4(9) . . . . ?
C103 N102 C102 N101 1.0(10) . . . . ?
Ag1 N102 C102 N101 -179.5(6) . . . . ?
C104 N101 C102 N102 -1.2(11) . . . . ?
C101 N101 C102 N102 -178.6(8) . . . . ?
C102 N102 C103 C104 -0.4(10) . . . . ?
Ag1 N102 C103 C104 -179.9(5) . . . . ?
C102 N101 C104 C103 0.9(10) . . . . ?
C101 N101 C104 C103 178.3(8) . . . . ?
N102 C103 C104 N101 -0.3(10) . . . . ?
C302 N301 C301 C30 1.4(12) . . . . ?
C304 N301 C301 C30 -179.0(9) . . . . ?
C40 C30 C301 N301 86.0(9) . . . . ?
C20 C30 C301 N301 -94.0(9) . . . . ?
C303 N302 C302 N301 -0.6(10) . . . . ?
Ag2 N302 C302 N301 177.9(5) . . . . ?
C304 N301 C302 N302 0.8(10) . . . . ?
C301 N301 C302 N302 -179.5(8) . . . . ?
C302 N302 C303 C304 0.2(11) . . . . ?
Ag2 N302 C303 C304 -178.6(7) . . . . ?
C302 N301 C304 C303 -0.7(11) . . . . ?
C301 N301 C304 C303 179.7(8) . . . . ?
N302 C303 C304 N301 0.3(11) . . . . ?
C502 N501 C501 C50 26.9(12) . . . . ?
C504 N501 C501 C50 -158.4(8) . . . . ?
C40 C50 C501 N501 -97.0(9) . . . . ?
C60 C50 C501 N501 85.0(9) . . . . ?
C503 N502 C502 N501 1.2(10) . . . . ?
Ag3 N502 C502 N501 -178.1(5) . . . . ?
C504 N501 C502 N502 -1.2(10) . . . . ?
C501 N501 C502 N502 174.3(7) . . . . ?
C502 N502 C503 C504 -0.8(10) . . . . ?
Ag3 N502 C503 C504 178.6(6) . . . . ?
N502 C503 C504 N501 0.0(10) . . . . ?
C502 N501 C504 C503 0.7(9) . . . . ?
C501 N501 C504 C503 -175.0(8) . . . . ?
